data_4001417
loop_
_publ_author_name
'Mamada, Masashi'
'Nishida, Jun-ichi'
'Kumaki, Daisuke'
'Tokito, Shizuo'
'Yamashita, Yoshiro'

_publ_section_title
;
 n-Type Organic Field-Effect Transistors with High Electron Mobilities
 Based on Thiazole&#x2212;Thiazolothiazole Conjugated Molecules
;
_journal_issue 22
_journal_name_full 'Chemistry of Materials'
_journal_page_first 5404
_journal_paper_doi 10.1021/cm071505s
_journal_volume 19
_journal_year 2007
_chemical_formula_sum 'C24 H10 F6 N4 S4'
_chemical_formula_weight 596.60
_space_group_IT_number 2
_symmetry_cell_setting triclinic
_symmetry_Int_Tables_number 2
_symmetry_space_group_name_Hall '-P 1'
_symmetry_space_group_name_H-M 'P -1'
_cell_angle_alpha 93.22(6)
_cell_angle_beta 101.18(5)
_cell_angle_gamma 103.56(5)
_cell_formula_units_Z 3
_cell_length_a 8.43(1)
_cell_length_b 13.05(2)
_cell_length_c 16.35(3)
_cell_measurement_reflns_used 13804
_cell_measurement_temperature 93.2
_cell_measurement_theta_max 27.5
_cell_measurement_theta_min 3.1
_cell_volume 1706(5)
_computing_cell_refinement PROCESS-AUTO
_computing_data_collection PROCESS-AUTO
_computing_data_reduction 'teXsan Ver. 1.11'
_computing_publication_material 'teXsan Ver. 1.11'
_computing_structure_refinement 'teXsan Ver. 1.10'
_computing_structure_solution SIR97
_diffrn_detector_area_resol_mean 10.00
_diffrn_measured_fraction_theta_full 0.9715
_diffrn_measured_fraction_theta_max 0.9715
_diffrn_measurement_device_type 'Rigaku RAXIS-RAPID Imaging Plate'
_diffrn_measurement_method \w
_diffrn_radiation_type 'Mo K\a'
_diffrn_radiation_wavelength 0.7107
_diffrn_reflns_av_R_equivalents 0.032
_diffrn_reflns_limit_h_max 10
_diffrn_reflns_limit_h_min -10
_diffrn_reflns_limit_k_max 16
_diffrn_reflns_limit_k_min -16
_diffrn_reflns_limit_l_max 21
_diffrn_reflns_limit_l_min -21
_diffrn_reflns_number 16351
_diffrn_reflns_theta_full 27.49
_diffrn_reflns_theta_max 27.49
_exptl_absorpt_coefficient_mu 0.492
_exptl_absorpt_correction_T_max 0.995
_exptl_absorpt_correction_T_min 0.617
_exptl_absorpt_correction_type multi-scan
_exptl_absorpt_process_details '(Higashi, 1995)'
_exptl_crystal_colour orange
_exptl_crystal_density_diffrn 1.742
_exptl_crystal_density_method 'not measured'
_exptl_crystal_description platelet
_exptl_crystal_size_max 0.700
_exptl_crystal_size_mid 0.100
_exptl_crystal_size_min 0.010
_refine_diff_density_max 0.63
_refine_diff_density_min -0.55
_refine_ls_extinction_method none
_refine_ls_goodness_of_fit_ref 0.989
_refine_ls_hydrogen_treatment noref
_refine_ls_number_parameters 514
_refine_ls_number_reflns 7136
_refine_ls_R_factor_gt 0.0422
_refine_ls_shift/su_max 0.0391
_refine_ls_structure_factor_coef Fsqd
_refine_ls_weighting_details 'w = 1/[\s^2^(Fo^2^) + (0.02000(Max(Fo^2^,0) + 2Fc^2^)/3)^2^]'
_refine_ls_weighting_scheme calc
_refine_ls_wR_factor_ref 0.0840
_reflns_number_gt 5212
_reflns_number_total 7563
_reflns_threshold_expression F^2^>2.0\s(F^2^)
_cod_data_source_file cm071505s-file003.cif
_cod_data_source_block 2_
_cod_original_cell_volume 1705(15)
_cod_original_sg_symbol_H-M 'P -1         '
_cod_original_formula_sum 'C24 H10 F6 N4 S4 '
_cod_database_code 4001417

loop_
_symmetry_equiv_pos_as_xyz
x,y,z
-x,-y,-z

loop_
_atom_site_label
_atom_site_type_symbol
_atom_site_fract_x
_atom_site_fract_y
_atom_site_fract_z
_atom_site_U_iso_or_equiv
_atom_site_adp_type
_atom_site_occupancy
_atom_site_calc_flag
S(1) S 0.53451(8) 0.41280(5) 1.12511(4) 0.0198(2) Uani 1.00 d
S(2) S 0.52205(7) 0.13265(5) 0.99254(4) 0.0174(2) Uani 1.00 d
S(3) S 1.06535(8) 0.43340(5) 1.22261(4) 0.0186(2) Uani 1.00 d
S(4) S -0.02008(7) 0.07780(5) 0.91006(4) 0.0175(2) Uani 1.00 d
S(5) S 0.99989(7) 0.63946(5) 1.06545(4) 0.0183(2) Uani 1.00 d
S(6) S 0.46468(7) 0.31693(5) 0.83369(4) 0.0176(2) Uani 1.00 d
F(1) F 1.8941(2) 0.7439(1) 1.4728(1) 0.0409(5) Uani 1.00 d
F(2) F 1.8039(2) 0.6923(2) 1.5815(1) 0.0437(5) Uani 1.00 d
F(3) F 1.8787(2) 0.5848(1) 1.5024(1) 0.0447(6) Uani 1.00 d
F(4) F -0.8618(2) -0.2192(1) 0.6989(1) 0.0325(5) Uani 1.00 d
F(5) F -0.7513(2) -0.1980(1) 0.59162(10) 0.0346(5) Uani 1.00 d
F(6) F -0.7728(2) -0.3441(1) 0.6469(1) 0.0309(4) Uani 1.00 d
F(7) F -0.3032(2) 0.0682(2) 0.5258(1) 0.0743(7) Uani 1.00 d
F(8) F -0.3705(2) -0.0089(1) 0.62892(9) 0.0318(5) Uani 1.00 d
F(9) F -0.2730(2) -0.0865(2) 0.5409(1) 0.0627(7) Uani 1.00 d
N(1) N 0.3075(2) 0.2420(2) 1.0167(1) 0.0172(5) Uani 1.00 d
N(2) N 0.7469(2) 0.3016(2) 1.1018(1) 0.0175(5) Uani 1.00 d
N(3) N 0.8524(2) 0.5365(2) 1.2499(1) 0.0204(6) Uani 1.00 d
N(4) N 0.2107(2) -0.0177(2) 0.9011(1) 0.0222(6) Uani 1.00 d
N(5) N 0.7836(2) 0.4716(2) 0.9502(1) 0.0172(5) Uani 1.00 d
N(6) N 0.7001(2) 0.2314(2) 0.8102(1) 0.0203(6) Uani 1.00 d
C(1) C 0.7326(3) 0.3875(2) 1.1424(2) 0.0171(6) Uani 1.00 d
C(2) C 0.4625(3) 0.2963(2) 1.0589(2) 0.0166(6) Uani 1.00 d
C(3) C 0.3217(3) 0.1542(2) 0.9791(2) 0.0170(6) Uani 1.00 d
C(4) C 0.5945(3) 0.2511(2) 1.0549(1) 0.0157(6) Uani 1.00 d
C(5) C 0.8686(3) 0.4571(2) 1.2033(2) 0.0182(6) Uani 1.00 d
C(6) C 0.9995(3) 0.5820(2) 1.3050(2) 0.0210(7) Uani 1.00 d
C(7) C 1.1309(3) 0.5385(2) 1.3003(2) 0.0177(6) Uani 1.00 d
C(8) C 1.3013(3) 0.5702(2) 1.3514(2) 0.0185(6) Uani 1.00 d
C(9) C 1.3425(3) 0.6467(2) 1.4201(2) 0.0263(7) Uani 1.00 d
C(10) C 1.5030(3) 0.6764(2) 1.4688(2) 0.0294(8) Uani 1.00 d
C(11) C 1.6242(3) 0.6291(2) 1.4499(2) 0.0236(7) Uani 1.00 d
C(12) C 1.5853(3) 0.5533(2) 1.3818(2) 0.0266(8) Uani 1.00 d
C(13) C 1.4261(3) 0.5244(2) 1.3326(2) 0.0236(7) Uani 1.00 d
C(14) C 1.7983(3) 0.6618(2) 1.5016(2) 0.0297(8) Uani 1.00 d
C(15) C 0.1851(3) 0.0703(2) 0.9308(1) 0.0166(6) Uani 1.00 d
C(16) C 0.0637(3) -0.0845(2) 0.8598(2) 0.0225(7) Uani 1.00 d
C(17) C -0.0762(3) -0.0474(2) 0.8562(2) 0.0175(6) Uani 1.00 d
C(18) C -0.2468(3) -0.1000(2) 0.8121(2) 0.0171(6) Uani 1.00 d
C(19) C -0.2772(3) -0.1876(2) 0.7534(2) 0.0209(7) Uani 1.00 d
C(20) C -0.4362(3) -0.2350(2) 0.7082(2) 0.0211(7) Uani 1.00 d
C(21) C -0.5703(3) -0.1949(2) 0.7209(1) 0.0169(6) Uani 1.00 d
C(22) C -0.5423(3) -0.1092(2) 0.7800(2) 0.0193(7) Uani 1.00 d
C(23) C -0.3821(3) -0.0618(2) 0.8253(2) 0.0185(6) Uani 1.00 d
C(24) C -0.7372(3) -0.2395(2) 0.6654(2) 0.0219(7) Uani 1.00 d
C(25) C 0.9339(3) 0.5228(2) 0.9998(2) 0.0160(6) Uani 1.00 d
C(26) C 0.8020(3) 0.3861(2) 0.9120(2) 0.0175(6) Uani 1.00 d
C(27) C 0.6710(3) 0.3103(2) 0.8523(2) 0.0169(6) Uani 1.00 d
C(28) C 0.5555(3) 0.1722(2) 0.7603(2) 0.0204(7) Uani 1.00 d
C(29) C 0.4123(3) 0.2036(2) 0.7640(1) 0.0161(6) Uani 1.00 d
C(30) C 0.2414(3) 0.1523(2) 0.7190(1) 0.0170(6) Uani 1.00 d
C(31) C 0.2107(3) 0.0652(2) 0.6597(2) 0.0221(7) Uani 1.00 d
C(32) C 0.0498(3) 0.0161(2) 0.6165(2) 0.0239(7) Uani 1.00 d
C(33) C -0.0834(3) 0.0550(2) 0.6319(2) 0.0206(7) Uani 1.00 d
C(34) C -0.0545(3) 0.1406(2) 0.6915(2) 0.0225(7) Uani 1.00 d
C(35) C 0.1059(3) 0.1890(2) 0.7347(2) 0.0205(7) Uani 1.00 d
C(36) C -0.2561(3) 0.0081(2) 0.5821(2) 0.0249(7) Uani 1.00 d
H(1) H 1.0094 0.6406 1.3450 0.0255 Uiso 1.00 calc
H(2) H 1.2581 0.6791 1.4340 0.0340 Uiso 1.00 calc
H(3) H 1.5302 0.7295 1.5158 0.0354 Uiso 1.00 calc
H(4) H 1.6702 0.5217 1.3681 0.0321 Uiso 1.00 calc
H(5) H 1.3993 0.4717 1.2854 0.0285 Uiso 1.00 calc
H(6) H 0.0589 -0.1533 0.8339 0.0283 Uiso 1.00 calc
H(7) H -0.1857 -0.2156 0.7441 0.0247 Uiso 1.00 calc
H(8) H -0.4556 -0.2957 0.6687 0.0255 Uiso 1.00 calc
H(9) H -0.6347 -0.0822 0.7895 0.0240 Uiso 1.00 calc
H(10) H -0.3640 -0.0025 0.8664 0.0229 Uiso 1.00 calc
H(11) H 0.5530 0.1111 0.7244 0.0242 Uiso 1.00 calc
H(12) H 0.3021 0.0388 0.6484 0.0269 Uiso 1.00 calc
H(13) H 0.0293 -0.0443 0.5764 0.0291 Uiso 1.00 calc
H(14) H -0.1469 0.1671 0.7027 0.0277 Uiso 1.00 calc
H(15) H 0.1255 0.2483 0.7760 0.0253 Uiso 1.00 calc

loop_
_atom_site_aniso_label
_atom_site_aniso_U_11
_atom_site_aniso_U_22
_atom_site_aniso_U_33
_atom_site_aniso_U_12
_atom_site_aniso_U_13
_atom_site_aniso_U_23
S(1) 0.0184(3) 0.0179(3) 0.0216(3) 0.0062(3) 0.0000(3) -0.0028(3)
S(2) 0.0166(3) 0.0165(3) 0.0180(3) 0.0046(2) 0.0009(3) -0.0008(3)
S(3) 0.0181(3) 0.0180(3) 0.0182(3) 0.0045(3) 0.0012(3) -0.0006(3)
S(4) 0.0166(3) 0.0166(3) 0.0180(3) 0.0050(2) 0.0003(3) -0.0004(3)
S(5) 0.0166(3) 0.0173(3) 0.0199(3) 0.0052(2) 0.0009(3) -0.0014(3)
S(6) 0.0168(3) 0.0167(3) 0.0181(3) 0.0053(2) 0.0003(3) -0.0008(3)
F(1) 0.0244(9) 0.048(1) 0.041(1) -0.0057(8) -0.0008(8) 0.0108(9)
F(2) 0.0278(9) 0.075(1) 0.0214(9) 0.0077(9) -0.0023(8) -0.0035(9)
F(3) 0.0290(9) 0.049(1) 0.052(1) 0.0171(8) -0.0078(9) 0.0030(10)
F(4) 0.0165(8) 0.043(1) 0.0347(10) 0.0046(7) 0.0022(7) -0.0042(8)
F(5) 0.0273(9) 0.046(1) 0.0226(9) 0.0003(8) -0.0054(7) 0.0147(8)
F(6) 0.0265(8) 0.0204(9) 0.0373(10) -0.0003(7) -0.0045(8) -0.0018(7)
F(7) 0.042(1) 0.090(2) 0.061(1) -0.022(1) -0.027(1) 0.056(1)
F(8) 0.0195(8) 0.048(1) 0.0239(9) 0.0016(7) 0.0054(7) 0.0009(8)
F(9) 0.0254(10) 0.073(2) 0.073(2) -0.0029(9) 0.005(1) -0.052(1)
N(1) 0.017(1) 0.019(1) 0.015(1) 0.0046(9) 0.0013(9) 0.0010(9)
N(2) 0.018(1) 0.016(1) 0.017(1) 0.0028(9) 0.0014(9) 0.0018(9)
N(3) 0.021(1) 0.018(1) 0.019(1) 0.0052(9) -0.0008(10) -0.0015(9)
N(4) 0.018(1) 0.020(1) 0.026(1) 0.0047(9) 0.0010(10) -0.0037(10)
N(5) 0.016(1) 0.018(1) 0.017(1) 0.0047(9) 0.0025(9) 0.0010(9)
N(6) 0.020(1) 0.020(1) 0.021(1) 0.0063(9) 0.0035(10) 0.0005(10)
C(1) 0.017(1) 0.017(1) 0.017(1) 0.005(1) 0.004(1) 0.003(1)
C(2) 0.018(1) 0.015(1) 0.016(1) 0.005(1) 0.001(1) 0.000(1)
C(3) 0.016(1) 0.019(1) 0.017(1) 0.004(1) 0.004(1) 0.005(1)
C(4) 0.016(1) 0.014(1) 0.018(1) 0.0036(10) 0.004(1) 0.002(1)
C(5) 0.020(1) 0.017(1) 0.018(1) 0.005(1) 0.004(1) 0.004(1)
C(6) 0.023(1) 0.018(1) 0.020(1) 0.004(1) 0.002(1) -0.003(1)
C(7) 0.021(1) 0.016(1) 0.015(1) 0.003(1) 0.003(1) 0.002(1)
C(8) 0.018(1) 0.020(1) 0.015(1) 0.002(1) 0.003(1) 0.004(1)
C(9) 0.022(1) 0.032(2) 0.023(1) 0.010(1) -0.001(1) -0.005(1)
C(10) 0.026(1) 0.035(2) 0.022(1) 0.004(1) 0.001(1) -0.006(1)
C(11) 0.020(1) 0.030(2) 0.019(1) 0.003(1) 0.001(1) 0.005(1)
C(12) 0.018(1) 0.034(2) 0.027(2) 0.008(1) 0.005(1) 0.001(1)
C(13) 0.024(1) 0.025(1) 0.021(1) 0.006(1) 0.003(1) -0.004(1)
C(14) 0.026(1) 0.037(2) 0.024(2) 0.004(1) 0.006(1) 0.005(1)
C(15) 0.017(1) 0.019(1) 0.014(1) 0.004(1) 0.003(1) 0.003(1)
C(16) 0.021(1) 0.021(1) 0.022(1) 0.006(1) -0.001(1) -0.007(1)
C(17) 0.021(1) 0.017(1) 0.015(1) 0.005(1) 0.004(1) 0.000(1)
C(18) 0.018(1) 0.018(1) 0.014(1) 0.004(1) 0.002(1) 0.004(1)
C(19) 0.020(1) 0.022(1) 0.022(1) 0.009(1) 0.001(1) 0.001(1)
C(20) 0.023(1) 0.019(1) 0.020(1) 0.005(1) 0.001(1) -0.003(1)
C(21) 0.018(1) 0.017(1) 0.014(1) 0.003(1) 0.000(1) 0.004(1)
C(22) 0.016(1) 0.023(1) 0.019(1) 0.004(1) 0.005(1) 0.005(1)
C(23) 0.021(1) 0.019(1) 0.016(1) 0.006(1) 0.004(1) 0.000(1)
C(24) 0.020(1) 0.023(1) 0.020(1) 0.003(1) 0.002(1) 0.002(1)
C(25) 0.016(1) 0.016(1) 0.016(1) 0.0038(10) 0.003(1) 0.002(1)
C(26) 0.017(1) 0.020(1) 0.017(1) 0.005(1) 0.004(1) 0.004(1)
C(27) 0.016(1) 0.017(1) 0.017(1) 0.004(1) 0.002(1) 0.005(1)
C(28) 0.020(1) 0.020(1) 0.020(1) 0.005(1) 0.003(1) -0.004(1)
C(29) 0.019(1) 0.014(1) 0.015(1) 0.0030(10) 0.002(1) 0.000(1)
C(30) 0.019(1) 0.018(1) 0.013(1) 0.004(1) 0.001(1) 0.003(1)
C(31) 0.018(1) 0.024(1) 0.021(1) 0.006(1) 0.000(1) -0.003(1)
C(32) 0.026(1) 0.023(1) 0.020(1) 0.005(1) 0.003(1) -0.004(1)
C(33) 0.019(1) 0.023(1) 0.017(1) 0.000(1) 0.002(1) 0.003(1)
C(34) 0.019(1) 0.024(1) 0.023(1) 0.004(1) 0.004(1) -0.001(1)
C(35) 0.022(1) 0.019(1) 0.019(1) 0.003(1) 0.006(1) -0.001(1)
C(36) 0.023(1) 0.029(2) 0.021(1) 0.002(1) 0.005(1) 0.001(1)

loop_
_atom_type_symbol
_atom_type_description
_atom_type_scat_dispersion_real
_atom_type_scat_dispersion_imag
_atom_type_scat_source
C C 0.003 0.002
;International Tables for Crystallography
(1992, Vol. C, Tables 4.2.6.8 and 6.1.1.1)
;
H H 0.000 0.000
;International Tables for Crystallography
(1992, Vol. C, Table 6.1.1.2)
;
N N 0.006 0.003
;International Tables for Crystallography
(1992, Vol. C, Tables 4.2.6.8 and 6.1.1.1)
;
S S 0.125 0.123
;International Tables for Crystallography
(1992, Vol. C, Tables 4.2.6.8 and 6.1.1.1)
;
F F 0.017 0.010
;International Tables for Crystallography
(1992, Vol. C, Tables 4.2.6.8 and 6.1.1.1)
;

loop_
_geom_angle_atom_site_label_1
_geom_angle_atom_site_label_2
_geom_angle_atom_site_label_3
_geom_angle
_geom_angle_site_symmetry_1
_geom_angle_site_symmetry_3
_geom_angle_publ_flag
C(1) S(1) C(2) 87.7(1) . . yes
C(3) S(2) C(4) 87.8(1) . . yes
C(5) S(3) C(7) 89.1(1) . . yes
C(15) S(4) C(17) 89.1(1) . . yes
C(25) S(5) C(26) 87.4(1) . 2_767 yes
C(27) S(6) C(29) 89.3(1) . . yes
C(2) N(1) C(3) 107.6(2) . . yes
C(1) N(2) C(4) 108.1(2) . . yes
C(5) N(3) C(6) 110.2(2) . . yes
C(15) N(4) C(16) 110.4(2) . . yes
C(25) N(5) C(26) 107.9(2) . . yes
C(27) N(6) C(28) 110.1(2) . . yes
S(1) C(1) N(2) 117.1(2) . . yes
S(1) C(1) C(5) 119.5(2) . . yes
N(2) C(1) C(5) 123.3(2) . . yes
S(1) C(2) N(1) 132.8(2) . . yes
S(1) C(2) C(4) 109.3(2) . . yes
N(1) C(2) C(4) 117.8(2) . . yes
S(2) C(3) N(1) 117.3(2) . . yes
S(2) C(3) C(15) 116.7(2) . . yes
N(1) C(3) C(15) 125.9(2) . . yes
S(2) C(4) N(2) 132.7(2) . . yes
S(2) C(4) C(2) 109.4(2) . . yes
N(2) C(4) C(2) 117.8(2) . . yes
S(3) C(5) N(3) 115.3(2) . . yes
S(3) C(5) C(1) 120.5(2) . . yes
N(3) C(5) C(1) 124.0(2) . . yes
N(3) C(6) C(7) 116.5(2) . . yes
N(3) C(6) H(1) 121.5 . . no
C(7) C(6) H(1) 122.1 . . no
S(3) C(7) C(6) 108.9(2) . . yes
S(3) C(7) C(8) 122.8(2) . . yes
C(6) C(7) C(8) 128.3(3) . . yes
C(7) C(8) C(9) 120.6(2) . . yes
C(7) C(8) C(13) 121.0(2) . . yes
C(9) C(8) C(13) 118.4(2) . . yes
C(8) C(9) C(10) 120.7(2) . . yes
C(8) C(9) H(2) 119.6 . . no
C(10) C(9) H(2) 119.7 . . no
C(9) C(10) C(11) 120.0(3) . . yes
C(9) C(10) H(3) 120.0 . . no
C(11) C(10) H(3) 120.0 . . no
C(10) C(11) C(12) 119.9(3) . . yes
C(10) C(11) C(14) 120.2(3) . . yes
C(12) C(11) C(14) 119.8(2) . . yes
C(11) C(12) C(13) 120.3(2) . . yes
C(11) C(12) H(4) 119.8 . . no
C(13) C(12) H(4) 119.9 . . no
C(8) C(13) C(12) 120.7(3) . . yes
C(8) C(13) H(5) 119.1 . . no
C(12) C(13) H(5) 120.2 . . no
F(1) C(14) F(2) 106.3(2) . . yes
F(1) C(14) F(3) 105.6(2) . . yes
F(1) C(14) C(11) 112.1(2) . . yes
F(2) C(14) F(3) 106.4(2) . . yes
F(2) C(14) C(11) 112.8(2) . . yes
F(3) C(14) C(11) 113.1(3) . . yes
S(4) C(15) N(4) 115.3(2) . . yes
S(4) C(15) C(3) 123.4(2) . . yes
N(4) C(15) C(3) 121.3(2) . . yes
N(4) C(16) C(17) 116.3(3) . . yes
N(4) C(16) H(6) 121.8 . . no
C(17) C(16) H(6) 121.9 . . no
S(4) C(17) C(16) 108.9(2) . . yes
S(4) C(17) C(18) 123.6(2) . . yes
C(16) C(17) C(18) 127.4(2) . . yes
C(17) C(18) C(19) 120.5(2) . . yes
C(17) C(18) C(23) 121.1(2) . . yes
C(19) C(18) C(23) 118.3(2) . . yes
C(18) C(19) C(20) 121.3(2) . . yes
C(18) C(19) H(7) 119.4 . . no
C(20) C(19) H(7) 119.2 . . no
C(19) C(20) C(21) 119.8(2) . . yes
C(19) C(20) H(8) 120.5 . . no
C(21) C(20) H(8) 119.7 . . no
C(20) C(21) C(22) 119.4(2) . . yes
C(20) C(21) C(24) 119.1(2) . . yes
C(22) C(21) C(24) 121.3(2) . . yes
C(21) C(22) C(23) 120.5(2) . . yes
C(21) C(22) H(9) 119.6 . . no
C(23) C(22) H(9) 119.9 . . no
C(18) C(23) C(22) 120.6(2) . . yes
C(18) C(23) H(10) 119.6 . . no
C(22) C(23) H(10) 119.8 . . no
F(4) C(24) F(5) 105.5(2) . . yes
F(4) C(24) F(6) 106.7(2) . . yes
F(4) C(24) C(21) 112.6(2) . . yes
F(5) C(24) F(6) 106.2(2) . . yes
F(5) C(24) C(21) 111.9(2) . . yes
F(6) C(24) C(21) 113.4(2) . . yes
S(5) C(25) N(5) 132.8(2) . . yes
S(5) C(25) C(25) 109.6(3) . 2_767 yes
N(5) C(25) C(25) 117.6(3) . 2_767 yes
S(5) C(26) N(5) 117.4(2) 2_767 . yes
S(5) C(26) C(27) 117.5(2) 2_767 . yes
N(5) C(26) C(27) 125.1(2) . . yes
S(6) C(27) N(6) 115.3(2) . . yes
S(6) C(27) C(26) 122.3(2) . . yes
N(6) C(27) C(26) 122.4(2) . . yes
N(6) C(28) C(29) 117.0(2) . . yes
N(6) C(28) H(11) 121.8 . . no
C(29) C(28) H(11) 121.2 . . no
S(6) C(29) C(28) 108.4(2) . . yes
S(6) C(29) C(30) 123.8(2) . . yes
C(28) C(29) C(30) 127.8(2) . . yes
C(29) C(30) C(31) 120.4(2) . . yes
C(29) C(30) C(35) 121.0(2) . . yes
C(31) C(30) C(35) 118.6(2) . . yes
C(30) C(31) C(32) 121.0(2) . . yes
C(30) C(31) H(12) 119.7 . . no
C(32) C(31) H(12) 119.3 . . no
C(31) C(32) C(33) 119.6(3) . . yes
C(31) C(32) H(13) 120.6 . . no
C(33) C(32) H(13) 119.8 . . no
C(32) C(33) C(34) 119.9(2) . . yes
C(32) C(33) C(36) 120.6(3) . . yes
C(34) C(33) C(36) 119.5(2) . . yes
C(33) C(34) C(35) 120.4(2) . . yes
C(33) C(34) H(14) 120.0 . . no
C(35) C(34) H(14) 119.6 . . no
C(30) C(35) C(34) 120.6(3) . . yes
C(30) C(35) H(15) 119.3 . . no
C(34) C(35) H(15) 120.2 . . no
F(7) C(36) F(8) 106.7(2) . . yes
F(7) C(36) F(9) 106.4(3) . . yes
F(7) C(36) C(33) 112.3(2) . . yes
F(8) C(36) F(9) 104.7(2) . . yes
F(8) C(36) C(33) 113.2(2) . . yes
F(9) C(36) C(33) 112.9(2) . . yes

loop_
_geom_bond_atom_site_label_1
_geom_bond_atom_site_label_2
_geom_bond_distance
_geom_bond_site_symmetry_2
_geom_bond_publ_flag
S(1) C(1) 1.750(3) . yes
S(1) C(2) 1.726(3) . yes
S(2) C(3) 1.750(3) . yes
S(2) C(4) 1.716(3) . yes
S(3) C(5) 1.730(3) . yes
S(3) C(7) 1.726(3) . yes
S(4) C(15) 1.723(3) . yes
S(4) C(17) 1.728(3) . yes
S(5) C(25) 1.723(3) . yes
S(5) C(26) 1.752(3) 2_767 yes
S(6) C(27) 1.730(3) . yes
S(6) C(29) 1.730(3) . yes
F(1) C(14) 1.348(3) . yes
F(2) C(14) 1.333(3) . yes
F(3) C(14) 1.337(3) . yes
F(4) C(24) 1.346(3) . yes
F(5) C(24) 1.346(3) . yes
F(6) C(24) 1.331(3) . yes
F(7) C(36) 1.306(3) . yes
F(8) C(36) 1.330(3) . yes
F(9) C(36) 1.336(3) . yes
N(1) C(2) 1.359(3) . yes
N(1) C(3) 1.311(3) . yes
N(2) C(1) 1.312(3) . yes
N(2) C(4) 1.355(3) . yes
N(3) C(5) 1.300(3) . yes
N(3) C(6) 1.365(3) . yes
N(4) C(15) 1.302(3) . yes
N(4) C(16) 1.362(3) . yes
N(5) C(25) 1.361(3) . yes
N(5) C(26) 1.304(3) . yes
N(6) C(27) 1.304(3) . yes
N(6) C(28) 1.360(3) . yes
C(1) C(5) 1.449(4) . yes
C(2) C(4) 1.386(4) . yes
C(3) C(15) 1.453(3) . yes
C(6) C(7) 1.370(4) . yes
C(6) H(1) 0.955 . no
C(7) C(8) 1.465(4) . yes
C(8) C(9) 1.393(4) . yes
C(8) C(13) 1.399(4) . yes
C(9) C(10) 1.384(4) . yes
C(9) H(2) 0.964 . no
C(10) C(11) 1.384(4) . yes
C(10) H(3) 0.960 . no
C(11) C(12) 1.382(4) . yes
C(11) C(14) 1.495(4) . yes
C(12) C(13) 1.378(4) . yes
C(12) H(4) 0.961 . no
C(13) H(5) 0.959 . no
C(16) C(17) 1.369(4) . yes
C(16) H(6) 0.960 . no
C(17) C(18) 1.462(4) . yes
C(18) C(19) 1.392(4) . yes
C(18) C(23) 1.395(4) . yes
C(19) C(20) 1.378(4) . yes
C(19) H(7) 0.961 . no
C(20) C(21) 1.397(4) . yes
C(20) H(8) 0.955 . no
C(21) C(22) 1.381(4) . yes
C(21) C(24) 1.484(4) . yes
C(22) C(23) 1.387(4) . yes
C(22) H(9) 0.962 . no
C(23) H(10) 0.959 . no
C(25) C(25) 1.380(5) 2_767 yes
C(26) C(27) 1.453(3) . yes
C(28) C(29) 1.373(4) . yes
C(28) H(11) 0.956 . no
C(29) C(30) 1.464(4) . yes
C(30) C(31) 1.393(4) . yes
C(30) C(35) 1.398(4) . yes
C(31) C(32) 1.385(4) . yes
C(31) H(12) 0.960 . no
C(32) C(33) 1.394(4) . yes
C(32) H(13) 0.957 . no
C(33) C(34) 1.384(4) . yes
C(33) C(36) 1.491(4) . yes
C(34) C(35) 1.380(4) . yes
C(34) H(14) 0.967 . no
C(35) H(15) 0.960 . no

loop_
_geom_contact_atom_site_label_1
_geom_contact_atom_site_label_2
_geom_contact_distance
_geom_contact_site_symmetry_2
S(1) N(5) 3.436(4) 2_667
S(1) S(6) 3.5524(9) 2_667
S(2) N(4) 3.272(3) 2_657
S(2) S(2) 3.423(1) 2_657
S(2) C(23) 3.504(2) 2_557
S(2) C(27) 3.544(2) .
S(3) F(4) 3.378(2) 2_557
S(3) C(26) 3.457(2) 2_767
S(3) N(5) 3.492(2) 2_767
S(3) F(6) 3.600(3) 2_557
S(4) C(35) 3.519(2) .
S(5) N(1) 3.416(4) 2_667
S(5) C(5) 3.508(2) .
S(6) C(3) 3.477(2) .
S(6) N(1) 3.595(2) .
F(1) F(5) 3.130(4) 1_866
F(1) F(9) 3.149(3) 1_766
F(1) C(33) 3.460(3) 2_767
F(1) C(34) 3.497(3) 2_767
F(1) C(32) 3.501(3) 2_767
F(1) C(31) 3.548(3) 2_767
F(1) C(35) 3.552(3) 2_767
F(1) C(30) 3.578(3) 2_767
F(2) F(4) 3.014(4) 1_866
F(2) F(9) 3.181(3) 1_766
F(2) C(19) 3.402(3) 1_766
F(2) C(20) 3.404(4) 1_766
F(2) C(13) 3.559(3) 2_868
F(3) F(6) 3.295(4) 1_866
F(3) F(3) 3.355(4) 2_968
F(3) C(8) 3.552(3) 2_868
F(3) C(6) 3.568(3) 1_655
F(3) C(9) 3.594(3) 2_868
F(4) C(16) 3.322(3) 1_455
F(4) N(2) 3.517(3) 2_557
F(4) C(5) 3.566(3) 2_557
F(4) C(32) 3.598(3) 1_455
F(5) F(7) 2.666(2) 2_456
F(5) F(8) 3.481(4) .
F(6) C(5) 3.072(3) 2_557
F(6) N(3) 3.119(2) 2_557
F(6) C(6) 3.462(3) 2_557
F(6) C(1) 3.487(3) 2_557
F(6) C(12) 3.513(4) 2_657
F(7) F(8) 3.262(3) 2_456
F(7) F(7) 3.295(5) 2_456
F(7) F(9) 3.595(5) 2_456
F(8) C(21) 3.235(3) .
F(8) C(20) 3.263(3) .
F(8) C(22) 3.282(3) .
F(8) C(19) 3.312(3) .
F(8) C(23) 3.338(3) .
F(8) C(28) 3.351(3) 1_455
F(8) C(18) 3.352(3) .
F(9) C(10) 3.243(4) 1_344
F(9) C(31) 3.438(3) 2_556
F(9) C(32) 3.513(4) 2_556
F(9) C(14) 3.522(4) 1_344
N(1) C(18) 3.497(3) 2_557
N(2) N(5) 3.428(3) .
N(2) C(26) 3.429(3) .
N(2) C(22) 3.582(3) 2_557
N(2) C(16) 3.593(4) 2_657
N(3) C(12) 3.440(4) 1_455
N(3) C(35) 3.507(3) 2_667
N(4) C(22) 3.491(4) 1_655
N(5) C(1) 3.458(3) .
N(6) C(34) 3.449(4) 1_655
C(1) C(25) 3.469(3) .
C(3) C(23) 3.468(3) 2_557
C(4) C(22) 3.399(3) 2_557
C(4) C(26) 3.496(3) .
C(4) C(27) 3.588(3) .
C(5) C(25) 3.595(3) .
C(6) C(35) 3.375(4) 2_667
C(6) C(34) 3.537(4) 2_667
C(23) C(28) 3.411(4) 1_455

loop_
_geom_torsion_atom_site_label_1
_geom_torsion_atom_site_label_2
_geom_torsion_atom_site_label_3
_geom_torsion_atom_site_label_4
_geom_torsion
_geom_torsion_site_symmetry_2
_geom_torsion_site_symmetry_3
_geom_torsion_site_symmetry_4
_geom_torsion_publ_flag
S(1) C(1) N(2) C(4) -0.8(2) . . . yes
S(1) C(1) C(5) S(3) 179.3(1) . . . yes
S(1) C(1) C(5) N(3) 3.2(3) . . . yes
S(1) C(2) N(1) C(3) -176.2(2) . . . yes
S(1) C(2) C(4) S(2) 177.6(1) . . . yes
S(1) C(2) C(4) N(2) 1.1(3) . . . yes
S(2) C(3) N(1) C(2) 0.0(2) . . . yes
S(2) C(3) C(15) S(4) -179.3(1) . . . yes
S(2) C(3) C(15) N(4) 1.9(3) . . . yes
S(2) C(4) N(2) C(1) -175.7(2) . . . yes
S(2) C(4) C(2) N(1) 1.1(3) . . . yes
S(3) C(5) N(3) C(6) -0.8(3) . . . yes
S(3) C(5) C(1) N(2) 3.1(3) . . . yes
S(3) C(7) C(6) N(3) -0.6(3) . . . yes
S(3) C(7) C(8) C(9) -171.9(2) . . . yes
S(3) C(7) C(8) C(13) 8.0(3) . . . yes
S(4) C(15) N(4) C(16) -0.1(3) . . . yes
S(4) C(15) C(3) N(1) 4.1(3) . . . yes
S(4) C(17) C(16) N(4) -1.4(3) . . . yes
S(4) C(17) C(18) C(19) 164.0(2) . . . yes
S(4) C(17) C(18) C(23) -13.8(3) . . . yes
S(5) C(25) N(5) C(26) 179.1(2) . . . yes
S(5) C(25) C(25) S(5) -180.0 . 2_767 2_767 yes
S(5) C(25) C(25) N(5) 0.5(4) . 2_767 2_767 yes
S(5) C(26) N(5) C(25) -1.0(2) 2_767 2_767 2_767 yes
S(5) C(26) C(27) S(6) -172.1(1) 2_767 2_767 2_767 yes
S(5) C(26) C(27) N(6) 6.6(3) 2_767 2_767 2_767 yes
S(6) C(27) N(6) C(28) 0.1(3) . . . yes
S(6) C(27) C(26) N(5) -7.9(3) . . . yes
S(6) C(29) C(28) N(6) 1.1(3) . . . yes
S(6) C(29) C(30) C(31) 175.8(2) . . . yes
S(6) C(29) C(30) C(35) -4.4(3) . . . yes
F(1) C(14) C(11) C(10) -88.4(3) . . . yes
F(1) C(14) C(11) C(12) 89.9(3) . . . yes
F(2) C(14) C(11) C(10) 31.6(4) . . . yes
F(2) C(14) C(11) C(12) -150.1(3) . . . yes
F(3) C(14) C(11) C(10) 152.3(2) . . . yes
F(3) C(14) C(11) C(12) -29.3(3) . . . yes
F(4) C(24) C(21) C(20) 160.6(2) . . . yes
F(4) C(24) C(21) C(22) -24.7(3) . . . yes
F(5) C(24) C(21) C(20) -80.8(3) . . . yes
F(5) C(24) C(21) C(22) 94.0(3) . . . yes
F(6) C(24) C(21) C(20) 39.4(3) . . . yes
F(6) C(24) C(21) C(22) -145.9(2) . . . yes
F(7) C(36) C(33) C(32) -103.9(3) . . . yes
F(7) C(36) C(33) C(34) 73.5(3) . . . yes
F(8) C(36) C(33) C(32) 135.2(3) . . . yes
F(8) C(36) C(33) C(34) -47.4(3) . . . yes
F(9) C(36) C(33) C(32) 16.4(3) . . . yes
F(9) C(36) C(33) C(34) -166.2(2) . . . yes
N(1) C(2) S(1) C(1) 174.5(2) . . . yes
N(1) C(2) C(4) N(2) -175.4(2) . . . yes
N(1) C(3) S(2) C(4) 0.5(2) . . . yes
N(1) C(3) C(15) N(4) -174.6(2) . . . yes
N(2) C(1) S(1) C(2) 1.3(2) . . . yes
N(2) C(1) C(5) N(3) -173.1(2) . . . yes
N(2) C(4) S(2) C(3) 174.9(2) . . . yes
N(3) C(5) S(3) C(7) 0.4(2) . . . yes
N(3) C(6) C(7) C(8) -179.6(2) . . . yes
N(4) C(15) S(4) C(17) -0.6(2) . . . yes
N(4) C(16) C(17) C(18) 176.3(2) . . . yes
N(5) C(25) S(5) C(26) 179.7(2) . . 2_767 yes
N(5) C(25) C(25) N(5) 180.0 . 2_767 2_767 yes
N(5) C(26) S(5) C(25) -1.1(2) . 2_767 2_767 yes
N(5) C(26) C(27) N(6) 173.5(2) . . . yes
N(6) C(27) S(6) C(29) 0.5(2) . . . yes
N(6) C(28) C(29) C(30) -178.0(2) . . . yes
C(1) S(1) C(2) C(4) -1.2(2) . . . yes
C(1) N(2) C(4) C(2) -0.2(3) . . . yes
C(1) C(5) S(3) C(7) -176.1(2) . . . yes
C(1) C(5) N(3) C(6) 175.5(2) . . . yes
C(2) S(1) C(1) C(5) -175.2(2) . . . yes
C(2) N(1) C(3) C(15) 176.5(2) . . . yes
C(2) C(4) S(2) C(3) -0.8(2) . . . yes
C(3) N(1) C(2) C(4) -0.7(3) . . . yes
C(3) C(15) S(4) C(17) -179.4(2) . . . yes
C(3) C(15) N(4) C(16) 178.8(2) . . . yes
C(4) S(2) C(3) C(15) -176.3(2) . . . yes
C(4) N(2) C(1) C(5) 175.5(2) . . . yes
C(5) S(3) C(7) C(6) 0.1(2) . . . yes
C(5) S(3) C(7) C(8) 179.2(2) . . . yes
C(5) N(3) C(6) C(7) 0.9(3) . . . yes
C(6) C(7) C(8) C(9) 7.0(4) . . . yes
C(6) C(7) C(8) C(13) -173.1(2) . . . yes
C(7) C(8) C(9) C(10) 179.7(2) . . . yes
C(7) C(8) C(13) C(12) -178.9(2) . . . yes
C(8) C(9) C(10) C(11) -0.7(4) . . . yes
C(8) C(13) C(12) C(11) -0.9(4) . . . yes
C(9) C(8) C(13) C(12) 1.1(4) . . . yes
C(9) C(10) C(11) C(12) 0.9(4) . . . yes
C(9) C(10) C(11) C(14) 179.3(2) . . . yes
C(10) C(9) C(8) C(13) -0.2(4) . . . yes
C(10) C(11) C(12) C(13) -0.1(4) . . . yes
C(13) C(12) C(11) C(14) -178.5(2) . . . yes
C(15) S(4) C(17) C(16) 1.1(2) . . . yes
C(15) S(4) C(17) C(18) -176.8(2) . . . yes
C(15) N(4) C(16) C(17) 1.0(3) . . . yes
C(16) C(17) C(18) C(19) -13.4(4) . . . yes
C(16) C(17) C(18) C(23) 168.8(2) . . . yes
C(17) C(18) C(19) C(20) -176.8(2) . . . yes
C(17) C(18) C(23) C(22) 176.7(2) . . . yes
C(18) C(19) C(20) C(21) 0.2(4) . . . yes
C(18) C(23) C(22) C(21) 0.0(4) . . . yes
C(19) C(18) C(23) C(22) -1.1(3) . . . yes
C(19) C(20) C(21) C(22) -1.4(4) . . . yes
C(19) C(20) C(21) C(24) 173.5(2) . . . yes
C(20) C(19) C(18) C(23) 1.0(4) . . . yes
C(20) C(21) C(22) C(23) 1.3(3) . . . yes
C(23) C(22) C(21) C(24) -173.4(2) . . . yes
C(25) S(5) C(26) C(27) -178.9(2) . 2_767 2_767 yes
C(25) N(5) C(26) C(27) -179.0(2) . . . yes
C(25) C(25) S(5) C(26) 0.8(2) 2_767 2_767 . yes
C(25) C(25) N(5) C(26) 0.4(3) 2_767 2_767 2_767 yes
C(26) C(27) S(6) C(29) -178.3(2) . . . yes
C(26) C(27) N(6) C(28) 178.9(2) . . . yes
C(27) S(6) C(29) C(28) -0.8(2) . . . yes
C(27) S(6) C(29) C(30) 178.3(2) . . . yes
C(27) N(6) C(28) C(29) -0.8(3) . . . yes
C(28) C(29) C(30) C(31) -5.2(4) . . . yes
C(28) C(29) C(30) C(35) 174.5(2) . . . yes
C(29) C(30) C(31) C(32) -179.7(2) . . . yes
C(29) C(30) C(35) C(34) 179.4(2) . . . yes
C(30) C(31) C(32) C(33) 0.6(4) . . . yes
C(30) C(35) C(34) C(33) 0.0(4) . . . yes
C(31) C(30) C(35) C(34) -0.8(4) . . . yes
C(31) C(32) C(33) C(34) -1.5(4) . . . yes
C(31) C(32) C(33) C(36) 175.9(2) . . . yes
C(32) C(31) C(30) C(35) 0.5(4) . . . yes
C(32) C(33) C(34) C(35) 1.2(4) . . . yes
C(35) C(34) C(33) C(36) -176.2(2) . . . yes
C(35) C(34) C(33) C(36) -176.2(2) . . . yes
